data_4309074
loop_
_publ_author_name
'Christian J. Doonan'
'Andrew J. Millar'
'David J. Nielsen'
'Charles G. Young'

_publ_section_title
;
cis-Dioxomolybdenum(VI) and Oxo(phosphine oxide)molybdenum(IV) Complexes:
Steric and Electronic Fine-Tuning of cis-[MoOS]2+ Precursors
;
_journal_name_full 'Inorganic Chemistry'
_journal_page_first 4506
_journal_page_last 4514
_journal_paper_doi 10.1021/ic050052v
_journal_volume 44
_journal_year 2005
_chemical_formula_sum 'C28 H35 B Mo N6 O3'
_chemical_formula_weight 610.37
_chemical_name_systematic
;
cis-{hydrotris(3-isopropylpyrazol-1-yl)borato}-
(1-naphtholato)dioxomolybdenum(VI)
;
_space_group_IT_number 14
_symmetry_cell_setting monoclinic
_symmetry_space_group_name_Hall '-P 2yn'
_symmetry_space_group_name_H-M 'P 1 21/n 1'
_atom_sites_solution_hydrogens geom
_atom_sites_solution_primary direct
_atom_sites_solution_secondary difmap
_audit_creation_method SHELXL-97
_cell_angle_alpha 90.00
_cell_angle_beta 100.1390(10)
_cell_angle_gamma 90.00
_cell_formula_units_Z 4
_cell_length_a 11.2017(8)
_cell_length_b 15.8302(12)
_cell_length_c 16.8147(12)
_cell_measurement_reflns_used 3638
_cell_measurement_temperature 293(2)
_cell_measurement_theta_max 22.88
_cell_measurement_theta_min 2.25
_cell_volume 2935.1(4)
_computing_cell_refinement 'Bruker SMART'
_computing_data_collection 'Bruker SMART'
_computing_data_reduction 'Bruker SAINT'
_computing_molecular_graphics 'Bruker SHELXTL'
_computing_publication_material 'Bruker SHELXTL'
_computing_structure_refinement 'SHELXL-97 (Sheldrick, 1997)'
_computing_structure_solution 'Bruker SHELXTL'
_diffrn_ambient_temperature 293(2)
_diffrn_measured_fraction_theta_full 0.990
_diffrn_measured_fraction_theta_max 0.990
_diffrn_measurement_device_type 'CCD area detector'
_diffrn_measurement_method 'phi and omega scans'
_diffrn_radiation_monochromator graphite
_diffrn_radiation_source 'fine-focus sealed tube'
_diffrn_radiation_type MoK\a
_diffrn_radiation_wavelength 0.71073
_diffrn_reflns_av_R_equivalents 0.0607
_diffrn_reflns_av_sigmaI/netI 0.0759
_diffrn_reflns_limit_h_max 14
_diffrn_reflns_limit_h_min -14
_diffrn_reflns_limit_k_max 14
_diffrn_reflns_limit_k_min -20
_diffrn_reflns_limit_l_max 21
_diffrn_reflns_limit_l_min -21
_diffrn_reflns_number 18213
_diffrn_reflns_theta_full 27.53
_diffrn_reflns_theta_max 27.53
_diffrn_reflns_theta_min 1.78
_exptl_absorpt_coefficient_mu 0.486
_exptl_absorpt_correction_type none
_exptl_crystal_colour amber
_exptl_crystal_density_diffrn 1.381
_exptl_crystal_density_method 'not measured'
_exptl_crystal_description rod
_exptl_crystal_F_000 1264
_refine_diff_density_max 0.639
_refine_diff_density_min -0.360
_refine_diff_density_rms 0.070
_refine_ls_extinction_method none
_refine_ls_goodness_of_fit_ref 0.952
_refine_ls_hydrogen_treatment mixed
_refine_ls_matrix_type full
_refine_ls_number_parameters 352
_refine_ls_number_reflns 6695
_refine_ls_number_restraints 0
_refine_ls_restrained_S_all 0.952
_refine_ls_R_factor_all 0.0769
_refine_ls_R_factor_gt 0.0468
_refine_ls_shift/su_max 0.002
_refine_ls_shift/su_mean 0.000
_refine_ls_structure_factor_coef Fsqd
_refine_ls_weighting_details 'calc w=1/[\s^2^(Fo^2^)+(0.0410P)^2^+0.0000P] where P=(Fo^2^+2Fc^2^)/3'
_refine_ls_weighting_scheme calc
_refine_ls_wR_factor_gt 0.0981
_refine_ls_wR_factor_ref 0.1065
_reflns_number_gt 4502
_reflns_number_total 6695
_reflns_threshold_expression >2sigma(I)
_cod_data_source_file ic050052vsi20041222_062719_4.cif
_cod_data_source_block Complex_4
_cod_depositor_comments
;
The following automatic conversions were performed:
'_symmetry_cell_setting' value 'Monoclinic' changed to 'monoclinic'
according to '/home/saulius/struct/CIF-dictionaries/cif_core.dic'
dictionary named 'cif_core.dic' version 2.4.1 from 2010-06-29.

Automatic conversion script
Id: cif_fix_enum 1527 2010-12-29 10:47:43Z saulius 
;
_cod_original_sg_symbol_H-M 'P 1 21/n 1 '
_cod_database_code 4309074

loop_
_symmetry_equiv_pos_as_xyz
'x, y, z'
'-x+1/2, y+1/2, -z+1/2'
'-x, -y, -z'
'x-1/2, -y-1/2, z-1/2'

loop_
_atom_site_label
_atom_site_type_symbol
_atom_site_fract_x
_atom_site_fract_y
_atom_site_fract_z
_atom_site_U_iso_or_equiv
_atom_site_adp_type
_atom_site_occupancy
_atom_site_symmetry_multiplicity
_atom_site_calc_flag
_atom_site_refinement_flags
_atom_site_disorder_assembly
_atom_site_disorder_group
O2 O 0.2745(2) 1.03525(13) 0.27751(13) 0.0504(6) Uani 1 1 d . . .
O1 O 0.46541(19) 0.92995(14) 0.25529(14) 0.0507(6) Uani 1 1 d . . .
C1 C 0.5660(3) 0.9779(2) 0.2742(2) 0.0501(9) Uani 1 1 d . . .
C10 C 0.6768(3) 0.9355(2) 0.3029(2) 0.0508(9) Uani 1 1 d . . .
C17 C -0.0446(4) 1.1255(3) 0.0584(3) 0.0932(15) Uani 1 1 d . . .
H17A H -0.0276 1.1845 0.0532 0.140 Uiso 1 1 calc R . .
H17B H -0.1273 1.1185 0.0651 0.140 Uiso 1 1 calc R . .
H17C H -0.0317 1.0962 0.0107 0.140 Uiso 1 1 calc R . .
C2 C 0.5665(4) 1.0637(2) 0.2672(2) 0.0637(11) Uani 1 1 d . . .
H2 H 0.4946 1.0916 0.2466 0.076 Uiso 1 1 calc R . .
C18 C 0.0269(4) 1.1402(3) 0.2070(3) 0.0827(14) Uani 1 1 d . . .
H18A H 0.0449 1.1985 0.1986 0.124 Uiso 1 1 calc R . .
H18B H 0.0823 1.1188 0.2527 0.124 Uiso 1 1 calc R . .
H18C H -0.0546 1.1353 0.2170 0.124 Uiso 1 1 calc R . .
C27 C 0.4472(4) 0.8896(3) -0.0215(3) 0.0957(16) Uani 1 1 d . . .
H27A H 0.5102 0.9250 -0.0350 0.143 Uiso 1 1 calc R . .
H27B H 0.3717 0.9198 -0.0306 0.143 Uiso 1 1 calc R . .
H27C H 0.4399 0.8398 -0.0546 0.143 Uiso 1 1 calc R . .
C37 C 0.2675(4) 0.9719(3) 0.4711(3) 0.0862(14) Uani 1 1 d . . .
H37A H 0.3099 1.0158 0.5040 0.129 Uiso 1 1 calc R . .
H37B H 0.2253 0.9369 0.5036 0.129 Uiso 1 1 calc R . .
H37C H 0.2103 0.9967 0.4282 0.129 Uiso 1 1 calc R . .
C28 C 0.6006(4) 0.8186(3) 0.0819(3) 0.0991(17) Uani 1 1 d . . .
H28A H 0.6621 0.8551 0.0678 0.149 Uiso 1 1 calc R . .
H28B H 0.5953 0.7683 0.0495 0.149 Uiso 1 1 calc R . .
H28C H 0.6210 0.8037 0.1380 0.149 Uiso 1 1 calc R . .
C38 C 0.4537(4) 0.8793(3) 0.5017(3) 0.1050(18) Uani 1 1 d . . .
H38A H 0.4971 0.9236 0.5335 0.158 Uiso 1 1 calc R . .
H38B H 0.5094 0.8459 0.4777 0.158 Uiso 1 1 calc R . .
H38C H 0.4141 0.8442 0.5357 0.158 Uiso 1 1 calc R . .
C4 C 0.7799(4) 1.0728(3) 0.3163(3) 0.0806(14) Uani 1 1 d . . .
H4 H 0.8500 1.1052 0.3295 0.097 Uiso 1 1 calc R . .
C9 C 0.6825(4) 0.8461(3) 0.3128(2) 0.0706(12) Uani 1 1 d . . .
H9 H 0.6128 0.8132 0.3015 0.085 Uiso 1 1 calc R . .
C5 C 0.7855(3) 0.9833(3) 0.3233(2) 0.0633(11) Uani 1 1 d . . .
C6 C 0.8960(4) 0.9400(4) 0.3514(3) 0.0985(18) Uani 1 1 d . . .
H6 H 0.9681 0.9699 0.3655 0.118 Uiso 1 1 calc R . .
C3 C 0.6722(4) 1.1103(3) 0.2902(3) 0.0786(13) Uani 1 1 d . . .
H3 H 0.6683 1.1689 0.2876 0.094 Uiso 1 1 calc R . .
C7 C 0.8950(5) 0.8519(4) 0.3575(3) 0.0995(19) Uani 1 1 d . . .
H7 H 0.9673 0.8230 0.3744 0.119 Uiso 1 1 calc R . .
C8 C 0.7937(5) 0.8097(3) 0.3397(3) 0.0977(18) Uani 1 1 d . . .
H8 H 0.7970 0.7513 0.3456 0.117 Uiso 1 1 calc R . .
Mo Mo 0.29949(2) 0.959252(17) 0.211589(17) 0.03729(10) Uani 1 1 d . . .
O3 O 0.3169(2) 1.01603(13) 0.12913(13) 0.0479(6) Uani 1 1 d . . .
N11 N 0.1046(2) 0.94026(16) 0.16710(15) 0.0384(6) Uani 1 1 d . . .
N12 N 0.0513(2) 0.86255(17) 0.16691(15) 0.0423(7) Uani 1 1 d . . .
C33 C 0.1840(3) 0.7372(2) 0.3418(2) 0.0496(9) Uani 1 1 d . . .
H33 H 0.1448 0.6853 0.3399 0.060 Uiso 1 1 calc R . .
N21 N 0.3034(2) 0.83676(16) 0.13670(15) 0.0389(6) Uani 1 1 d . . .
N32 N 0.1853(2) 0.78820(16) 0.27926(15) 0.0390(6) Uani 1 1 d . . .
N31 N 0.2524(2) 0.85863(16) 0.30418(15) 0.0392(6) Uani 1 1 d . . .
N22 N 0.2221(2) 0.77250(16) 0.13961(15) 0.0407(7) Uani 1 1 d . . .
C15 C 0.0159(3) 0.9972(2) 0.1414(2) 0.0485(9) Uani 1 1 d . . .
C14 C -0.0944(3) 0.9544(3) 0.1266(3) 0.0703(12) Uani 1 1 d . . .
H14 H -0.1707 0.9778 0.1090 0.084 Uiso 1 1 calc R . .
B1 B 0.1247(3) 0.7805(2) 0.1909(2) 0.0422(9) Uani 1 1 d . . .
H1 H 0.0709 0.7312 0.1833 0.051 Uiso 1 1 calc R . .
C35 C 0.2912(3) 0.8501(2) 0.38405(19) 0.0439(8) Uani 1 1 d . . .
C25 C 0.3805(3) 0.8101(2) 0.0897(2) 0.0460(8) Uani 1 1 d . . .
C34 C 0.2500(3) 0.7736(2) 0.4094(2) 0.0529(9) Uani 1 1 d . . .
H34 H 0.2643 0.7516 0.4615 0.063 Uiso 1 1 calc R . .
C13 C -0.0679(3) 0.8713(3) 0.1432(2) 0.0640(11) Uani 1 1 d . . .
H13 H -0.1243 0.8276 0.1385 0.077 Uiso 1 1 calc R . .
C16 C 0.0398(3) 1.0893(2) 0.1320(2) 0.0541(10) Uani 1 1 d . . .
H16 H 0.1234 1.0955 0.1230 0.065 Uiso 1 1 calc R . .
C26 C 0.4784(3) 0.8644(2) 0.0666(2) 0.0591(10) Uani 1 1 d . . .
H26 H 0.4853 0.9157 0.0997 0.071 Uiso 1 1 calc R . .
C23 C 0.2500(3) 0.7077(2) 0.0963(2) 0.0533(10) Uani 1 1 d . . .
H23 H 0.2088 0.6565 0.0897 0.064 Uiso 1 1 calc R . .
C24 C 0.3490(4) 0.7282(2) 0.0630(2) 0.0599(10) Uani 1 1 d . . .
H24 H 0.3872 0.6947 0.0296 0.072 Uiso 1 1 calc R . .
C36 C 0.3587(3) 0.9181(2) 0.4351(2) 0.0545(10) Uani 1 1 d . . .
H36 H 0.3999 0.9541 0.4009 0.065 Uiso 1 1 calc R . .

loop_
_atom_site_aniso_label
_atom_site_aniso_U_11
_atom_site_aniso_U_22
_atom_site_aniso_U_33
_atom_site_aniso_U_23
_atom_site_aniso_U_13
_atom_site_aniso_U_12
O2 0.0519(15) 0.0406(14) 0.0562(14) -0.0063(12) 0.0028(11) -0.0006(11)
O1 0.0334(13) 0.0385(13) 0.0749(17) -0.0071(12) -0.0056(12) -0.0035(10)
C1 0.047(2) 0.051(2) 0.050(2) -0.0054(18) 0.0046(17) 0.0002(17)
C10 0.045(2) 0.062(3) 0.044(2) -0.0031(18) 0.0037(17) 0.0050(17)
C17 0.107(4) 0.076(3) 0.090(3) 0.034(3) -0.004(3) 0.016(3)
C2 0.062(3) 0.038(2) 0.084(3) 0.001(2) -0.005(2) -0.0037(18)
C18 0.082(3) 0.069(3) 0.095(3) -0.005(3) 0.011(3) 0.011(2)
C27 0.103(4) 0.099(4) 0.088(3) 0.015(3) 0.025(3) -0.038(3)
C37 0.119(4) 0.070(3) 0.071(3) -0.016(2) 0.023(3) 0.000(3)
C28 0.055(3) 0.113(4) 0.132(4) -0.018(4) 0.025(3) 0.003(3)
C38 0.123(4) 0.078(3) 0.085(3) -0.009(3) -0.060(3) -0.007(3)
C4 0.066(3) 0.095(4) 0.082(3) 0.001(3) 0.015(3) -0.035(3)
C9 0.077(3) 0.060(3) 0.072(3) 0.001(2) 0.005(2) 0.015(2)
C5 0.046(2) 0.095(3) 0.049(2) -0.004(2) 0.0086(18) -0.002(2)
C6 0.045(3) 0.173(6) 0.075(3) 0.008(4) 0.004(2) 0.014(3)
C3 0.076(3) 0.064(3) 0.096(3) 0.008(3) 0.014(3) -0.005(2)
C7 0.067(4) 0.144(6) 0.086(4) 0.020(4) 0.008(3) 0.054(4)
C8 0.102(4) 0.096(4) 0.086(3) 0.000(3) -0.010(3) 0.058(4)
Mo 0.03304(16) 0.03076(16) 0.04599(17) -0.00173(15) 0.00121(12) -0.00368(13)
O3 0.0448(14) 0.0416(14) 0.0575(14) 0.0046(12) 0.0094(11) -0.0048(10)
N11 0.0319(14) 0.0349(16) 0.0463(16) 0.0069(12) 0.0014(12) -0.0051(11)
N12 0.0356(15) 0.0432(17) 0.0450(16) 0.0051(13) -0.0015(12) -0.0073(13)
C33 0.053(2) 0.040(2) 0.056(2) 0.0087(18) 0.0084(18) -0.0056(16)
N21 0.0371(15) 0.0334(15) 0.0450(16) -0.0020(13) 0.0039(13) -0.0079(12)
N32 0.0401(16) 0.0346(15) 0.0403(15) 0.0024(13) 0.0016(13) -0.0073(12)
N31 0.0395(15) 0.0356(16) 0.0402(15) 0.0029(13) 0.0008(12) -0.0030(12)
N22 0.0459(17) 0.0358(15) 0.0386(15) -0.0032(13) 0.0022(13) -0.0097(13)
C15 0.043(2) 0.051(2) 0.050(2) 0.0081(18) 0.0030(17) 0.0013(17)
C14 0.038(2) 0.066(3) 0.099(3) 0.022(3) -0.009(2) -0.001(2)
B1 0.041(2) 0.037(2) 0.046(2) 0.0008(19) 0.0009(18) -0.0117(17)
C35 0.047(2) 0.044(2) 0.0374(18) -0.0012(16) 0.0000(16) 0.0028(16)
C25 0.046(2) 0.043(2) 0.048(2) -0.0073(17) 0.0081(17) 0.0009(16)
C34 0.060(2) 0.055(2) 0.042(2) 0.0099(19) 0.0040(18) -0.0044(19)
C13 0.038(2) 0.068(3) 0.079(3) 0.015(2) -0.009(2) -0.0143(19)
C16 0.044(2) 0.046(2) 0.072(3) 0.011(2) 0.0085(19) 0.0076(17)
C26 0.056(2) 0.055(2) 0.070(3) -0.020(2) 0.024(2) -0.0081(19)
C23 0.068(3) 0.038(2) 0.050(2) -0.0101(18) 0.000(2) -0.0102(18)
C24 0.077(3) 0.048(2) 0.058(2) -0.015(2) 0.021(2) -0.004(2)
C36 0.067(3) 0.049(2) 0.041(2) -0.0020(18) -0.0070(18) -0.0013(19)

loop_
_atom_type_symbol
_atom_type_description
_atom_type_scat_dispersion_real
_atom_type_scat_dispersion_imag
_atom_type_scat_source
C C 0.0033 0.0016 'International Tables Vol C Tables 4.2.6.8 and 6.1.1.4'
H H 0.0000 0.0000 'International Tables Vol C Tables 4.2.6.8 and 6.1.1.4'
B B 0.0013 0.0007 'International Tables Vol C Tables 4.2.6.8 and 6.1.1.4'
N N 0.0061 0.0033 'International Tables Vol C Tables 4.2.6.8 and 6.1.1.4'
O O 0.0106 0.0060 'International Tables Vol C Tables 4.2.6.8 and 6.1.1.4'
Mo Mo -1.6832 0.6857 'International Tables Vol C Tables 4.2.6.8 and 6.1.1.4'

loop_
_geom_angle_atom_site_label_1
_geom_angle_atom_site_label_2
_geom_angle_atom_site_label_3
_geom_angle
_geom_angle_site_symmetry_1
_geom_angle_site_symmetry_3
_geom_angle_publ_flag
C1 O1 Mo 131.5(2) . . ?
O1 C1 C2 123.8(3) . . ?
O1 C1 C10 117.3(3) . . ?
C2 C1 C10 119.0(4) . . ?
C1 C10 C5 119.4(4) . . ?
C1 C10 C9 121.9(4) . . ?
C5 C10 C9 118.7(4) . . ?
C1 C2 C3 121.4(4) . . ?
C3 C4 C5 119.2(4) . . ?
C8 C9 C10 118.3(4) . . ?
C6 C5 C10 118.8(5) . . ?
C6 C5 C4 122.0(5) . . ?
C10 C5 C4 119.1(4) . . ?
C7 C6 C5 119.1(5) . . ?
C4 C3 C2 121.9(4) . . ?
C8 C7 C6 120.7(5) . . ?
C7 C8 C9 124.2(5) . . ?
O2 Mo O3 102.44(11) . . ?
O2 Mo O1 100.41(10) . . ?
O3 Mo O1 101.37(10) . . ?
O2 Mo N11 92.93(10) . . ?
O3 Mo N11 92.56(10) . . ?
O1 Mo N11 158.06(9) . . ?
O2 Mo N21 166.48(10) . . ?
O3 Mo N21 89.03(10) . . ?
O1 Mo N21 84.06(9) . . ?
N11 Mo N21 79.26(9) . . ?
O2 Mo N31 88.03(10) . . ?
O3 Mo N31 166.91(10) . . ?
O1 Mo N31 84.18(9) . . ?
N11 Mo N31 78.91(9) . . ?
N21 Mo N31 79.68(9) . . ?
C15 N11 N12 107.6(3) . . ?
C15 N11 Mo 130.2(2) . . ?
N12 N11 Mo 122.04(19) . . ?
C13 N12 N11 108.8(3) . . ?
C13 N12 B1 128.5(3) . . ?
N11 N12 B1 122.8(2) . . ?
N32 C33 C34 108.8(3) . . ?
C25 N21 N22 106.8(3) . . ?
C25 N21 Mo 131.4(2) . . ?
N22 N21 Mo 121.64(19) . . ?
C33 N32 N31 109.6(2) . . ?
C33 N32 B1 131.1(3) . . ?
N31 N32 B1 119.3(3) . . ?
C35 N31 N32 106.8(3) . . ?
C35 N31 Mo 131.2(2) . . ?
N32 N31 Mo 121.63(18) . . ?
C23 N22 N21 109.4(3) . . ?
C23 N22 B1 129.9(3) . . ?
N21 N22 B1 120.6(3) . . ?
N11 C15 C14 108.2(3) . . ?
N11 C15 C16 123.2(3) . . ?
C14 C15 C16 128.6(3) . . ?
C13 C14 C15 106.1(3) . . ?
N22 B1 N32 108.7(3) . . ?
N22 B1 N12 109.0(3) . . ?
N32 B1 N12 108.1(3) . . ?
N31 C35 C34 109.1(3) . . ?
N31 C35 C36 122.9(3) . . ?
C34 C35 C36 127.8(3) . . ?
N21 C25 C24 109.3(3) . . ?
N21 C25 C26 123.4(3) . . ?
C24 C25 C26 127.2(3) . . ?
C33 C34 C35 105.8(3) . . ?
N12 C13 C14 109.4(3) . . ?
C15 C16 C18 112.5(3) . . ?
C15 C16 C17 110.7(3) . . ?
C18 C16 C17 109.7(3) . . ?
C25 C26 C27 110.6(3) . . ?
C25 C26 C28 111.0(3) . . ?
C27 C26 C28 109.6(4) . . ?
N22 C23 C24 109.1(3) . . ?
C23 C24 C25 105.5(3) . . ?
C35 C36 C38 110.3(3) . . ?
C35 C36 C37 108.8(3) . . ?
C38 C36 C37 111.1(4) . . ?

loop_
_geom_bond_atom_site_label_1
_geom_bond_atom_site_label_2
_geom_bond_distance
_geom_bond_site_symmetry_2
_geom_bond_publ_flag
O2 Mo 1.692(2) . ?
O1 C1 1.349(4) . ?
O1 Mo 1.931(2) . ?
C1 C2 1.363(5) . ?
C1 C10 1.419(5) . ?
C10 C5 1.423(5) . ?
C10 C9 1.425(5) . ?
C17 C16 1.530(5) . ?
C2 C3 1.391(5) . ?
C18 C16 1.524(5) . ?
C27 C26 1.514(5) . ?
C37 C36 1.534(5) . ?
C28 C26 1.530(5) . ?
C38 C36 1.531(5) . ?
C4 C3 1.347(6) . ?
C4 C5 1.423(6) . ?
C9 C8 1.375(5) . ?
C5 C6 1.421(6) . ?
C6 C7 1.400(7) . ?
C7 C8 1.305(7) . ?
Mo O3 1.692(2) . ?
Mo N11 2.201(2) . ?
Mo N21 2.317(3) . ?
Mo N31 2.351(3) . ?
N11 C15 1.354(4) . ?
N11 N12 1.367(3) . ?
N12 C13 1.331(4) . ?
N12 B1 1.552(4) . ?
C33 N32 1.327(4) . ?
C33 C34 1.369(4) . ?
N21 C25 1.337(4) . ?
N21 N22 1.372(3) . ?
N32 N31 1.369(3) . ?
N32 B1 1.526(4) . ?
N31 C35 1.344(4) . ?
N22 C23 1.326(4) . ?
N22 B1 1.511(4) . ?
C15 C14 1.393(5) . ?
C15 C16 1.497(5) . ?
C14 C13 1.367(5) . ?
C35 C34 1.390(4) . ?
C35 C36 1.496(4) . ?
C25 C24 1.396(4) . ?
C25 C26 1.498(5) . ?
C23 C24 1.366(5) . ?
